data_1549728
loop_
_publ_author_name
'Qin, Qi-Pin'
'Wang, Shulong'
'Tan, Mingxiong'
'Wang, Zhen-Feng'
'Huang, Xiao-Ling'
'Wei, Qingmin'
'Shi, Bei-Bei'
'Zou, Bi-Qun'
'Liang, Hong'

_publ_section_title
;
 Synthesis and antitumor mechanisms of two novel platinum(II) complexes
 with 3-(2&#x2032;-benzimidazolyl)-7-methoxycoumarin
;
_journal_name_full Metallomics
_journal_paper_doi 10.1039/C8MT00125A
_journal_year 2018
_chemical_formula_moiety 'C17 H12 N2 O3'
_chemical_formula_sum 'C17 H13 N2 O3'
_chemical_formula_weight 293.29
_chemical_name_systematic
;
 ? 
;
_space_group_crystal_system monoclinic
_space_group_IT_number 14
_space_group_name_Hall '-P 2ybc'
_space_group_name_H-M_alt 'P 1 21/c 1'
_symmetry_space_group_name_Hall '-P 2ybc'
_symmetry_space_group_name_H-M 'P 1 21/c 1'
_atom_sites_solution_hydrogens geom
_atom_sites_solution_primary direct
_atom_sites_solution_secondary difmap
_audit_creation_date 2017-03-23
_audit_creation_method
;
Olex2 1.2
(compiled 2017.03.02 svn.r3394 for OlexSys, GUI svn.r5324)
;
_audit_update_record
;
2018-04-06 deposited with the CCDC.
2018-07-26 downloaded from the CCDC.
;
_cell_angle_alpha 90.00
_cell_angle_beta 91.040(4)
_cell_angle_gamma 90.00
_cell_formula_units_Z 4
_cell_length_a 13.2523(7)
_cell_length_b 8.0408(4)
_cell_length_c 12.7339(6)
_cell_measurement_reflns_used 3239
_cell_measurement_temperature 296.15
_cell_measurement_theta_max 28.9720
_cell_measurement_theta_min 4.0630
_cell_volume 1356.69(12)
_computing_cell_refinement
;
CrysAlisPro, Agilent Technologies,
Version 1.171.37.35 (release 13-08-2014 CrysAlis171 .NET)
(compiled Aug 13 2014,18:06:01)
;
_computing_data_collection
;
CrysAlisPro, Agilent Technologies,
Version 1.171.37.35 (release 13-08-2014 CrysAlis171 .NET)
(compiled Aug 13 2014,18:06:01)
;
_computing_data_reduction
;
CrysAlisPro, Agilent Technologies,
Version 1.171.37.35 (release 13-08-2014 CrysAlis171 .NET)
(compiled Aug 13 2014,18:06:01)
;
_computing_molecular_graphics 'Olex2 (Dolomanov et al., 2009)'
_computing_publication_material 'Olex2 (Dolomanov et al., 2009)'
_computing_structure_refinement 'XL (Sheldrick, 2008)'
_computing_structure_solution 'XS (Sheldrick, 2008)'
_diffrn_ambient_temperature 296.15
_diffrn_detector 'CCD plate'
_diffrn_detector_area_resol_mean 16.0233
_diffrn_detector_type Eos
_diffrn_measured_fraction_theta_full 0.998
_diffrn_measured_fraction_theta_max 0.998
_diffrn_measurement_details
;
#__ type_ start__ end____ width___ exp.time_
  1 omega   -1.00   86.00   1.0000   50.0000
omega____ theta____ kappa____ phi______ frames
    -       18.6266   57.0000   60.0000 87

#__ type_ start__ end____ width___ exp.time_
  2 omega  -54.00   49.00   1.0000   50.0000
omega____ theta____ kappa____ phi______ frames
    -       18.6266  -19.0000 -120.0000 103

#__ type_ start__ end____ width___ exp.time_
  3 omega   15.00   59.00   1.0000   50.0000
omega____ theta____ kappa____ phi______ frames
    -       18.6266  -99.0000  -60.0000 44

#__ type_ start__ end____ width___ exp.time_
  4 omega  -45.00   33.00   1.0000   50.0000
omega____ theta____ kappa____ phi______ frames
    -       18.6266  -57.0000 -180.0000 78

#__ type_ start__ end____ width___ exp.time_
  5 omega  -10.00   42.00   1.0000   50.0000
omega____ theta____ kappa____ phi______ frames
    -       18.6266   77.0000  150.0000 52

#__ type_ start__ end____ width___ exp.time_
  6 omega  -18.00    7.00   1.0000   50.0000
omega____ theta____ kappa____ phi______ frames
    -      -18.7048   38.0000   30.0000 25
;
_diffrn_measurement_device 'four-circle diffractometer'
_diffrn_measurement_device_type 'SuperNova, Single source at offset, Eos'
_diffrn_measurement_method '\w scans'
_diffrn_orient_matrix_UB_11 -0.0221951000
_diffrn_orient_matrix_UB_12 0.0169512000
_diffrn_orient_matrix_UB_13 0.0490993000
_diffrn_orient_matrix_UB_21 -0.0449535000
_diffrn_orient_matrix_UB_22 0.0262546000
_diffrn_orient_matrix_UB_23 -0.0261814000
_diffrn_orient_matrix_UB_31 -0.0188472000
_diffrn_orient_matrix_UB_32 -0.0825061000
_diffrn_orient_matrix_UB_33 0.0017901000
_diffrn_radiation_monochromator mirror
_diffrn_radiation_probe x-ray
_diffrn_radiation_type MoK\a
_diffrn_radiation_wavelength 0.71073
_diffrn_reflns_av_R_equivalents 0.0192
_diffrn_reflns_av_unetI/netI 0.0194
_diffrn_reflns_limit_h_max 15
_diffrn_reflns_limit_h_min -12
_diffrn_reflns_limit_k_max 9
_diffrn_reflns_limit_k_min -9
_diffrn_reflns_limit_l_max 15
_diffrn_reflns_limit_l_min -15
_diffrn_reflns_number 8840
_diffrn_reflns_theta_full 25.00
_diffrn_reflns_theta_max 25.00
_diffrn_reflns_theta_min 3.35
_diffrn_source 'SuperNova (Mo) X-ray Source'
_exptl_absorpt_coefficient_mu 0.100
_exptl_absorpt_correction_T_max 1.00000
_exptl_absorpt_correction_T_min 0.99106
_exptl_absorpt_correction_type multi-scan
_exptl_absorpt_process_details
;
CrysAlisPro, Agilent Technologies,
Version 1.171.37.35 (release 13-08-2014 CrysAlis171 .NET)
(compiled Aug 13 2014,18:06:01)
Empirical absorption correction using spherical harmonics,
 implemented in SCALE3 ABSPACK scaling algorithm.
;
_exptl_crystal_colour 'metallic yellowish yellow'
_exptl_crystal_colour_lustre metallic
_exptl_crystal_colour_modifier yellowish
_exptl_crystal_colour_primary yellow
_exptl_crystal_density_diffrn 1.436
_exptl_crystal_density_method 'not measured'
_exptl_crystal_description block
_exptl_crystal_F_000 612
_exptl_crystal_size_max 0.2
_exptl_crystal_size_mid 0.15
_exptl_crystal_size_min 0.1
_refine_diff_density_max 0.522
_refine_diff_density_min -0.559
_refine_diff_density_rms 0.049
_refine_ls_extinction_method none
_refine_ls_goodness_of_fit_ref 1.191
_refine_ls_hydrogen_treatment constr
_refine_ls_matrix_type full
_refine_ls_number_parameters 200
_refine_ls_number_reflns 2390
_refine_ls_number_restraints 0
_refine_ls_restrained_S_all 1.191
_refine_ls_R_factor_all 0.0590
_refine_ls_R_factor_gt 0.0491
_refine_ls_shift/su_max 0.000
_refine_ls_shift/su_mean 0.000
_refine_ls_structure_factor_coef Fsqd
_refine_ls_weighting_details 'calc w=1/[\s^2^(Fo^2^)+(0.0670P)^2^+0.5300P] where P=(Fo^2^+2Fc^2^)/3'
_refine_ls_weighting_scheme calc
_refine_ls_wR_factor_gt 0.1435
_refine_ls_wR_factor_ref 0.1491
_reflns_number_gt 1945
_reflns_number_total 2390
_reflns_threshold_expression >2sigma(I)
_cod_data_source_file c8mt00125a2.cif
_cod_data_source_block 1b-la
_cod_original_cell_volume 1356.70(11)
_cod_database_code 1549728
_chemical_oxdiff_formula 'C1 H1 O1 N1 La1'
_reflns_odcompleteness_completeness 99.70
_reflns_odcompleteness_iscentric 1
_reflns_odcompleteness_theta 26.32
_olex2_refinement_description
;
1. Fixed Uiso
 At 1.2 times of:
  All C(H) groups, All N(H) groups
 At 1.5 times of:
  All C(H,H,H) groups
2.a Aromatic/amide H refined with riding coordinates:
 C2(H2), C4(H4), C7(H7), N14(H14), C15(H15), C19(H19), C20(H20), C21(H21),
 C22(H22)
2.b Idealised Me refined as rotating group:
 C18(H18a,H18b,H18c)
;
_olex2_submission_special_instructions 'No special instructions were received'

loop_
_space_group_symop_id
_space_group_symop_operation_xyz
1 'x, y, z'
2 '-x, y+1/2, -z+1/2'
3 '-x, -y, -z'
4 'x, -y-1/2, z-1/2'

loop_
_atom_site_label
_atom_site_type_symbol
_atom_site_fract_x
_atom_site_fract_y
_atom_site_fract_z
_atom_site_U_iso_or_equiv
_atom_site_adp_type
_atom_site_occupancy
_atom_site_calc_flag
_atom_site_refinement_flags_posn
O1 O 0.00695(10) 0.21898(18) 0.11740(10) 0.0362(4) Uani 1 d .
C2 C 0.06275(15) 0.1972(2) -0.08945(16) 0.0350(5) Uani 1 d .
H2 H 0.0810 0.1897 -0.1595 0.042 Uiso 1 calc R
C3 C 0.12226(15) 0.1244(2) -0.01499(15) 0.0325(5) Uani 1 d .
C4 C -0.13680(15) 0.3790(3) 0.07593(16) 0.0350(5) Uani 1 d .
H4 H -0.1520 0.3829 0.1469 0.042 Uiso 1 calc R
O5 O -0.28140(11) 0.5454(2) 0.02362(12) 0.0464(4) Uani 1 d .
C6 C -0.05277(15) 0.2944(2) 0.04152(15) 0.0320(5) Uani 1 d .
C7 C -0.09011(16) 0.3667(3) -0.13670(16) 0.0383(5) Uani 1 d .
H7 H -0.0750 0.3631 -0.2077 0.046 Uiso 1 calc R
O8 O 0.13951(12) 0.0748(2) 0.16908(11) 0.0486(5) Uani 1 d .
C9 C -0.02682(15) 0.2847(2) -0.06385(15) 0.0326(5) Uani 1 d .
C10 C -0.19729(16) 0.4572(3) 0.00196(17) 0.0358(5) Uani 1 d .
N11 N 0.27642(13) -0.0407(2) 0.02938(14) 0.0385(4) Uani 1 d .
C12 C 0.09397(15) 0.1344(3) 0.09466(16) 0.0343(5) Uani 1 d .
C13 C 0.21498(16) 0.0383(3) -0.04266(16) 0.0347(5) Uani 1 d .
N14 N 0.24938(14) 0.0278(2) -0.13854(13) 0.0411(5) Uani 1 d .
H14 H 0.2223 0.0683 -0.1948 0.049 Uiso 1 calc R
C15 C -0.17331(16) 0.4514(3) -0.10526(17) 0.0386(5) Uani 1 d .
H15 H -0.2143 0.5053 -0.1546 0.046 Uiso 1 calc R
C16 C 0.35625(16) -0.1069(3) -0.02511(16) 0.0374(5) Uani 1 d .
C17 C 0.33808(16) -0.0617(3) -0.13013(17) 0.0377(5) Uani 1 d .
C18 C -0.31158(19) 0.5539(3) 0.13116(19) 0.0536(7) Uani 1 d .
H18A H -0.3740 0.6138 0.1354 0.080 Uiso 1 calc GR
H18B H -0.2605 0.6101 0.1720 0.080 Uiso 1 calc GR
H18C H -0.3205 0.4433 0.1580 0.080 Uiso 1 calc GR
C19 C 0.50707(18) -0.2429(3) -0.0710(2) 0.0550(7) Uani 1 d .
H19 H 0.5640 -0.3049 -0.0529 0.066 Uiso 1 calc R
C20 C 0.44064(18) -0.1971(3) 0.00614(19) 0.0507(6) Uani 1 d .
H20 H 0.4521 -0.2256 0.0761 0.061 Uiso 1 calc R
C21 C 0.40706(18) -0.1076(3) -0.20631(18) 0.0493(6) Uani 1 d .
H21 H 0.3969 -0.0777 -0.2763 0.059 Uiso 1 calc R
C22 C 0.49043(19) -0.1980(3) -0.1753(2) 0.0547(7) Uani 1 d .
H22 H 0.5368 -0.2300 -0.2254 0.066 Uiso 1 calc R

loop_
_atom_site_aniso_label
_atom_site_aniso_U_11
_atom_site_aniso_U_22
_atom_site_aniso_U_33
_atom_site_aniso_U_23
_atom_site_aniso_U_13
_atom_site_aniso_U_12
O1 0.0397(8) 0.0433(8) 0.0255(7) 0.0020(6) 0.0023(6) 0.0064(6)
C2 0.0399(12) 0.0380(11) 0.0273(10) -0.0021(9) 0.0046(8) -0.0030(9)
C3 0.0363(11) 0.0317(10) 0.0295(10) -0.0021(8) 0.0013(8) -0.0028(9)
C4 0.0370(11) 0.0401(11) 0.0280(10) -0.0018(9) 0.0040(8) -0.0015(9)
O5 0.0381(9) 0.0599(10) 0.0414(9) -0.0010(7) 0.0026(7) 0.0128(7)
C6 0.0351(11) 0.0316(10) 0.0292(10) 0.0012(8) -0.0013(8) -0.0037(8)
C7 0.0422(12) 0.0463(12) 0.0266(10) 0.0008(9) 0.0008(9) -0.0026(10)
O8 0.0504(10) 0.0653(11) 0.0298(8) 0.0033(7) -0.0025(7) 0.0150(8)
C9 0.0354(11) 0.0339(11) 0.0285(10) -0.0012(8) 0.0009(8) -0.0032(9)
C10 0.0326(11) 0.0362(11) 0.0385(11) -0.0029(9) 0.0002(9) -0.0019(9)
N11 0.0354(10) 0.0450(10) 0.0351(10) 0.0003(8) -0.0001(7) 0.0034(8)
C12 0.0361(11) 0.0361(11) 0.0306(11) -0.0010(9) -0.0002(9) 0.0005(9)
C13 0.0364(11) 0.0342(11) 0.0333(11) -0.0013(9) 0.0006(9) -0.0021(9)
N14 0.0475(11) 0.0465(11) 0.0292(9) 0.0035(8) 0.0008(8) 0.0114(9)
C15 0.0388(12) 0.0433(12) 0.0335(11) 0.0037(9) -0.0042(9) 0.0017(9)
C16 0.0347(11) 0.0401(11) 0.0374(11) 0.0003(9) 0.0028(9) -0.0005(9)
C17 0.0398(12) 0.0368(11) 0.0366(11) 0.0026(9) 0.0044(9) 0.0017(9)
C18 0.0476(14) 0.0697(16) 0.0437(13) -0.0042(12) 0.0065(11) 0.0127(12)
C19 0.0401(13) 0.0626(16) 0.0625(17) 0.0084(13) 0.0038(11) 0.0119(12)
C20 0.0433(13) 0.0646(16) 0.0441(13) 0.0096(11) -0.0001(10) 0.0092(12)
C21 0.0531(14) 0.0560(14) 0.0392(13) 0.0059(11) 0.0096(10) 0.0101(12)
C22 0.0479(14) 0.0605(15) 0.0563(16) 0.0038(12) 0.0165(12) 0.0094(12)

loop_
_atom_type_symbol
_atom_type_description
_atom_type_scat_dispersion_real
_atom_type_scat_dispersion_imag
_atom_type_scat_source
C C 0.0033 0.0016 'International Tables Vol C Tables 4.2.6.8 and 6.1.1.4'
H H 0.0000 0.0000 'International Tables Vol C Tables 4.2.6.8 and 6.1.1.4'
N N 0.0061 0.0033 'International Tables Vol C Tables 4.2.6.8 and 6.1.1.4'
O O 0.0106 0.0060 'International Tables Vol C Tables 4.2.6.8 and 6.1.1.4'

loop_
_geom_angle_atom_site_label_1
_geom_angle_atom_site_label_2
_geom_angle_atom_site_label_3
_geom_angle
C12 O1 C6 122.91(15)
C3 C2 C9 122.05(19)
C2 C3 C12 119.39(19)
C2 C3 C13 121.19(18)
C12 C3 C13 119.41(18)
C10 C4 C6 118.02(19)
C10 O5 C18 117.66(17)
O1 C6 C4 116.72(17)
O1 C6 C9 120.12(18)
C4 C6 C9 123.16(19)
C15 C7 C9 121.17(19)
C6 C9 C2 118.02(19)
C6 C9 C7 117.08(19)
C7 C9 C2 124.87(19)
C4 C10 C15 120.6(2)
O5 C10 C4 124.81(19)
O5 C10 C15 114.60(19)
C13 N11 C16 107.04(17)
O1 C12 C3 117.50(17)
O8 C12 O1 116.01(18)
O8 C12 C3 126.49(19)
N11 C13 C3 123.41(18)
N14 C13 C3 124.24(19)
N14 C13 N11 112.35(18)
C13 N14 C17 105.69(17)
C7 C15 C10 120.0(2)
N11 C16 C17 105.02(18)
N11 C16 C20 132.7(2)
C20 C16 C17 122.2(2)
N14 C17 C16 109.89(18)
N14 C17 C21 130.7(2)
C21 C17 C16 119.4(2)
C20 C19 C22 121.2(2)
C19 C20 C16 117.2(2)
C22 C21 C17 118.3(2)
C21 C22 C19 121.6(2)

loop_
_geom_bond_atom_site_label_1
_geom_bond_atom_site_label_2
_geom_bond_distance
O1 C6 1.379(2)
O1 C12 1.374(2)
C2 C3 1.355(3)
C2 C9 1.423(3)
C3 C12 1.454(3)
C3 C13 1.459(3)
C4 C6 1.383(3)
C4 C10 1.378(3)
O5 C10 1.354(3)
O5 C18 1.435(3)
C6 C9 1.393(3)
C7 C9 1.404(3)
C7 C15 1.362(3)
O8 C12 1.213(2)
C10 C15 1.408(3)
N11 C13 1.371(3)
N11 C16 1.382(3)
C13 N14 1.314(3)
N14 C17 1.381(3)
C16 C17 1.402(3)
C16 C20 1.385(3)
C17 C21 1.395(3)
C19 C20 1.381(3)
C19 C22 1.390(4)
C21 C22 1.375(3)
